data_7039654
loop_
_publ_author_name
'Yadav, Sangeeta'
'Manjare, Sudesh T.'
'Singh, Harkesh B.'
'Butcher, Ray J.'

_publ_section_title
;
 Transition metal mediated formation of dicationic diselenides stabilised
 by N-heterocyclic carbenes: designed synthesis.
;
_journal_issue 30
_journal_name_full 'Dalton transactions (Cambridge, England : 2003)'
_journal_page_first 12015
_journal_page_last 12027
_journal_paper_doi 10.1039/c6dt01425a
_journal_volume 45
_journal_year 2016
_chemical_formula_moiety 'C30 H44 N4 Se2, 2(Cl3 H2 O Zn)'
_chemical_formula_sum 'C30 H48 Cl6 N4 O2 Se2 Zn2'
_chemical_formula_weight 998.08
_space_group_crystal_system monoclinic
_space_group_IT_number 15
_space_group_name_Hall '-C 2yc'
_space_group_name_H-M_alt 'C 1 2/c 1'
_symmetry_space_group_name_Hall '-C 2yc'
_symmetry_space_group_name_H-M 'C 1 2/c 1'
_atom_sites_solution_hydrogens mixed
_audit_creation_method SHELXL-2014/7
_audit_update_record
;
2016-03-30 deposited with the CCDC.
2016-06-23 downloaded from the CCDC.
;
_cell_angle_alpha 90
_cell_angle_beta 123.385(7)
_cell_angle_gamma 90
_cell_formula_units_Z 4
_cell_length_a 25.1574(13)
_cell_length_b 8.3563(2)
_cell_length_c 22.6077(12)
_cell_measurement_reflns_used 14660
_cell_measurement_temperature 100(2)
_cell_measurement_theta_max 31.2030
_cell_measurement_theta_min 2.5010
_cell_volume 3968.4(4)
_computing_cell_refinement 'CrysAlisPro 1.171.38.41 (Rigaku OD, 2015)'
_computing_data_collection 'CrysAlisPro 1.171.38.41 (Rigaku OD, 2015)'
_computing_data_reduction 'CrysAlisPro 1.171.38.41 (Rigaku OD, 2015)'
_computing_molecular_graphics 'SHELXTL (Sheldrick, 2008)'
_computing_publication_material 'SHELXTL (Sheldrick, 2008)'
_computing_structure_refinement 'SHELXL-2014/7 (Sheldrick, 2008)'
_computing_structure_solution Shelxt
_diffrn_ambient_temperature 100(2)
_diffrn_measured_fraction_theta_full 0.999
_diffrn_measured_fraction_theta_max 0.907
_diffrn_measurement_device_type 'dtrek-CrysAlisPro-abstract goniometer imported'
_diffrn_measurement_method '\w scans'
_diffrn_radiation_type MoK\a
_diffrn_radiation_wavelength 0.71073
_diffrn_reflns_av_R_equivalents 0.0442
_diffrn_reflns_av_unetI/netI 0.0265
_diffrn_reflns_Laue_measured_fraction_full 0.999
_diffrn_reflns_Laue_measured_fraction_max 0.907
_diffrn_reflns_limit_h_max 36
_diffrn_reflns_limit_h_min -36
_diffrn_reflns_limit_k_max 11
_diffrn_reflns_limit_k_min -11
_diffrn_reflns_limit_l_max 24
_diffrn_reflns_limit_l_min -32
_diffrn_reflns_number 22000
_diffrn_reflns_point_group_measured_fraction_full 0.999
_diffrn_reflns_point_group_measured_fraction_max 0.907
_diffrn_reflns_theta_full 25.500
_diffrn_reflns_theta_max 31.031
_diffrn_reflns_theta_min 2.158
_diffrn_source 'fine-focus sealed X-ray tube'
_exptl_absorpt_coefficient_mu 3.480
_exptl_absorpt_correction_T_max 1.00000
_exptl_absorpt_correction_T_min 0.70161
_exptl_absorpt_correction_type multi-scan
_exptl_absorpt_process_details
;
CrysAlisPro 1.171.38.41 (Rigaku Oxford Diffraction, 2015)
Empirical absorption correction using spherical harmonics,
 implemented in SCALE3 ABSPACK scaling algorithm.
;
_exptl_crystal_colour colorless
_exptl_crystal_density_diffrn 1.671
_exptl_crystal_description prism
_exptl_crystal_F_000 2008
_exptl_crystal_size_max 0.24
_exptl_crystal_size_mid 0.11
_exptl_crystal_size_min 0.08
_refine_diff_density_max 0.640
_refine_diff_density_min -0.588
_refine_diff_density_rms 0.107
_refine_ls_extinction_method none
_refine_ls_goodness_of_fit_ref 1.024
_refine_ls_hydrogen_treatment mixed
_refine_ls_matrix_type full
_refine_ls_number_parameters 218
_refine_ls_number_reflns 5738
_refine_ls_number_restraints 3
_refine_ls_restrained_S_all 1.024
_refine_ls_R_factor_all 0.0317
_refine_ls_R_factor_gt 0.0279
_refine_ls_shift/su_max 0.001
_refine_ls_shift/su_mean 0.000
_refine_ls_structure_factor_coef Fsqd
_refine_ls_weighting_details 'w=1/[\s^2^(Fo^2^)+(0.0401P)^2^+3.8418P] where P=(Fo^2^+2Fc^2^)/3'
_refine_ls_weighting_scheme calc
_refine_ls_wR_factor_gt 0.0688
_refine_ls_wR_factor_ref 0.0713
_reflns_Friedel_coverage 0.000
_reflns_number_gt 5245
_reflns_number_total 5738
_reflns_threshold_expression 'I > 2\s(I)'
_cod_data_source_file c6dt01425a2.cif
_cod_data_source_block 15
_cod_depositor_comments 'Adding full bibliography for 7039650--7039655.cif.'
_cod_database_code 7039654
_shelx_shelxl_version_number 2014/7
_shelx_space_group_comment
;
The symmetry employed for this shelxl refinement is uniquely defined
by the following loop, which should always be used as a source of
symmetry information in preference to the above space-group names.
They are only intended as comments.
;

loop_
_space_group_symop_operation_xyz
'x, y, z'
'-x, y, -z+1/2'
'x+1/2, y+1/2, z'
'-x+1/2, y+1/2, -z+1/2'
'-x, -y, -z'
'x, -y, z-1/2'
'-x+1/2, -y+1/2, -z'
'x+1/2, -y+1/2, z-1/2'

loop_
_atom_site_label
_atom_site_type_symbol
_atom_site_fract_x
_atom_site_fract_y
_atom_site_fract_z
_atom_site_U_iso_or_equiv
_atom_site_adp_type
_atom_site_occupancy
_atom_site_site_symmetry_order
_atom_site_calc_flag
_atom_site_refinement_flags_posn
_atom_site_refinement_flags_adp
Se Se 0.52782(2) 0.37034(2) 0.31246(2) 0.01843(5) Uani 1 1 d . .
Zn Zn 0.58518(2) 0.25098(2) 0.52532(2) 0.01966(6) Uani 1 1 d . .
Cl1 Cl 0.63617(2) 0.30724(5) 0.47238(2) 0.02394(9) Uani 1 1 d . .
Cl2 Cl 0.60511(2) -0.00394(5) 0.56427(3) 0.02627(9) Uani 1 1 d . .
Cl3 Cl 0.59557(2) 0.44330(5) 0.60092(3) 0.02890(10) Uani 1 1 d . .
O1W O 0.49112(6) 0.25233(16) 0.44650(9) 0.0291(3) Uani 1 1 d D .
H1W1 H 0.4695(13) 0.332(2) 0.4329(16) 0.051(8) Uiso 1 1 d D .
H1W2 H 0.4683(12) 0.179(2) 0.4407(16) 0.050(8) Uiso 1 1 d D .
N1 N 0.59076(6) 0.66492(16) 0.38104(7) 0.0168(2) Uani 1 1 d . .
N2 N 0.63627(6) 0.54785(16) 0.33275(7) 0.0169(3) Uani 1 1 d . .
C1 C 0.58744(7) 0.54019(18) 0.34133(8) 0.0163(3) Uani 1 1 d . .
C2 C 0.64431(8) 0.75607(19) 0.39967(9) 0.0176(3) Uani 1 1 d . .
C3 C 0.66980(8) 0.8928(2) 0.44125(9) 0.0219(3) Uani 1 1 d . .
H3A H 0.6504 0.9427 0.4626 0.026 Uiso 1 1 calc R U
C4 C 0.72505(9) 0.9522(2) 0.44979(10) 0.0254(4) Uani 1 1 d . .
H4A H 0.7439 1.0460 0.4774 0.030 Uiso 1 1 calc R U
C5 C 0.75406(9) 0.8775(2) 0.41874(10) 0.0257(4) Uani 1 1 d . .
H5A H 0.7920 0.9220 0.4262 0.031 Uiso 1 1 calc R U
C6 C 0.72892(8) 0.7413(2) 0.37766(10) 0.0229(3) Uani 1 1 d . .
H6A H 0.7486 0.6910 0.3567 0.027 Uiso 1 1 calc R U
C7 C 0.67290(7) 0.6816(2) 0.36863(8) 0.0176(3) Uani 1 1 d . .
C8 C 0.55025(8) 0.6985(2) 0.40833(10) 0.0214(3) Uani 1 1 d . .
H8A H 0.5776 0.7104 0.4605 0.026 Uiso 1 1 calc R U
H8B H 0.5215 0.6065 0.3975 0.026 Uiso 1 1 calc R U
C9 C 0.51041(9) 0.8501(2) 0.37619(10) 0.0246(3) Uani 1 1 d . .
H9A H 0.4941 0.8836 0.4054 0.030 Uiso 1 1 calc R U
H9B H 0.5383 0.9367 0.3784 0.030 Uiso 1 1 calc R U
C10 C 0.45430(9) 0.8311(2) 0.29971(10) 0.0276(4) Uani 1 1 d . .
H10A H 0.4697 0.7879 0.2710 0.033 Uiso 1 1 calc R U
H10B H 0.4237 0.7533 0.2978 0.033 Uiso 1 1 calc R U
C11 C 0.42059(11) 0.9891(3) 0.26833(13) 0.0398(5) Uani 1 1 d . .
H11A H 0.3835 0.9714 0.2201 0.060 Uiso 1 1 calc R U
H11B H 0.4499 1.0640 0.2670 0.060 Uiso 1 1 calc R U
H11C H 0.4066 1.0340 0.2976 0.060 Uiso 1 1 calc R U
C12 C 0.65269(8) 0.4336(2) 0.29563(9) 0.0205(3) Uani 1 1 d . .
H12A H 0.6623 0.4931 0.2647 0.025 Uiso 1 1 calc R U
H12B H 0.6158 0.3631 0.2652 0.025 Uiso 1 1 calc R U
C13 C 0.71011(9) 0.3317(2) 0.34777(10) 0.0252(3) Uani 1 1 d . .
H13A H 0.7451 0.4026 0.3824 0.030 Uiso 1 1 calc R U
H13B H 0.6985 0.2616 0.3742 0.030 Uiso 1 1 calc R U
C14 C 0.73351(10) 0.2284(2) 0.31090(12) 0.0303(4) Uani 1 1 d . .
H14A H 0.7693 0.1614 0.3469 0.036 Uiso 1 1 calc R U
H14B H 0.6987 0.1557 0.2774 0.036 Uiso 1 1 calc R U
C15 C 0.75531(10) 0.3236(3) 0.27083(11) 0.0363(5) Uani 1 1 d . .
H15A H 0.7794 0.2537 0.2589 0.054 Uiso 1 1 calc R U
H15B H 0.7825 0.4122 0.3005 0.054 Uiso 1 1 calc R U
H15C H 0.7181 0.3663 0.2272 0.054 Uiso 1 1 calc R U

loop_
_atom_site_aniso_label
_atom_site_aniso_U_11
_atom_site_aniso_U_22
_atom_site_aniso_U_33
_atom_site_aniso_U_23
_atom_site_aniso_U_13
_atom_site_aniso_U_12
Se 0.01844(8) 0.01786(8) 0.01794(9) 0.00027(6) 0.00933(7) -0.00248(5)
Zn 0.01896(10) 0.01837(10) 0.02227(11) 0.00009(7) 0.01173(8) -0.00121(7)
Cl1 0.02272(18) 0.0283(2) 0.02143(19) 0.00239(16) 0.01257(16) -0.00384(15)
Cl2 0.0259(2) 0.01966(18) 0.0338(2) 0.00361(16) 0.01675(18) -0.00115(15)
Cl3 0.0275(2) 0.0271(2) 0.0294(2) -0.00485(17) 0.01393(18) 0.00445(16)
O1W 0.0191(6) 0.0230(7) 0.0375(8) 0.0023(6) 0.0108(6) -0.0018(5)
N1 0.0176(6) 0.0162(6) 0.0187(6) 0.0008(5) 0.0113(5) 0.0009(5)
N2 0.0162(6) 0.0194(6) 0.0167(6) -0.0001(5) 0.0100(5) 0.0011(5)
C1 0.0155(6) 0.0167(7) 0.0163(7) 0.0013(6) 0.0085(6) 0.0008(5)
C2 0.0180(7) 0.0171(7) 0.0173(7) 0.0029(6) 0.0095(6) 0.0007(5)
C3 0.0234(8) 0.0191(7) 0.0202(8) -0.0011(6) 0.0100(7) -0.0002(6)
C4 0.0260(8) 0.0207(8) 0.0232(8) 0.0003(7) 0.0095(7) -0.0044(6)
C5 0.0217(8) 0.0269(9) 0.0255(9) 0.0046(7) 0.0112(7) -0.0057(6)
C6 0.0203(8) 0.0265(8) 0.0229(8) 0.0041(7) 0.0125(7) -0.0006(6)
C7 0.0171(7) 0.0187(7) 0.0167(7) 0.0019(6) 0.0092(6) 0.0000(6)
C8 0.0238(8) 0.0243(8) 0.0233(8) -0.0010(7) 0.0177(7) 0.0017(6)
C9 0.0227(8) 0.0249(8) 0.0269(9) -0.0058(7) 0.0141(7) 0.0020(6)
C10 0.0284(9) 0.0270(8) 0.0254(9) -0.0026(7) 0.0135(7) 0.0016(7)
C11 0.0360(11) 0.0313(10) 0.0352(11) 0.0016(9) 0.0089(9) 0.0089(9)
C12 0.0209(7) 0.0229(8) 0.0214(8) -0.0009(6) 0.0139(7) 0.0032(6)
C13 0.0272(8) 0.0260(8) 0.0287(9) 0.0081(7) 0.0193(7) 0.0093(7)
C14 0.0272(9) 0.0256(9) 0.0424(11) -0.0038(8) 0.0218(9) 0.0037(7)
C15 0.0309(10) 0.0551(13) 0.0284(10) 0.0016(10) 0.0198(9) 0.0108(9)

loop_
_atom_type_symbol
_atom_type_description
_atom_type_scat_dispersion_real
_atom_type_scat_dispersion_imag
_atom_type_scat_source
C C 0.0033 0.0016 'International Tables Vol C Tables 4.2.6.8 and 6.1.1.4'
H H 0.0000 0.0000 'International Tables Vol C Tables 4.2.6.8 and 6.1.1.4'
N N 0.0061 0.0033 'International Tables Vol C Tables 4.2.6.8 and 6.1.1.4'
O O 0.0106 0.0060 'International Tables Vol C Tables 4.2.6.8 and 6.1.1.4'
Cl Cl 0.1484 0.1585 'International Tables Vol C Tables 4.2.6.8 and 6.1.1.4'
Zn Zn 0.2839 1.4301 'International Tables Vol C Tables 4.2.6.8 and 6.1.1.4'
Se Se -0.0929 2.2259 'International Tables Vol C Tables 4.2.6.8 and 6.1.1.4'

loop_
_geom_angle_atom_site_label_1
_geom_angle_atom_site_label_2
_geom_angle_atom_site_label_3
_geom_angle
_geom_angle_site_symmetry_3
C1 Se Se 104.29(5) 2_655
O1W Zn Cl1 105.29(5) .
O1W Zn Cl2 104.43(4) .
Cl1 Zn Cl2 109.779(18) .
O1W Zn Cl3 104.71(5) .
Cl1 Zn Cl3 113.269(19) .
Cl2 Zn Cl3 118.02(2) .
Zn O1W H1W1 124(2) .
Zn O1W H1W2 121(2) .
H1W1 O1W H1W2 107(2) .
C1 N1 C2 108.59(13) .
C1 N1 C8 128.30(14) .
C2 N1 C8 122.86(14) .
C1 N2 C7 108.57(13) .
C1 N2 C12 128.01(14) .
C7 N2 C12 123.35(13) .
N2 C1 N1 109.40(14) .
N2 C1 Se 126.60(12) .
N1 C1 Se 123.65(12) .
C3 C2 N1 131.40(16) .
C3 C2 C7 122.12(15) .
N1 C2 C7 106.47(14) .
C4 C3 C2 116.23(16) .
C4 C3 H3A 121.9 .
C2 C3 H3A 121.9 .
C3 C4 C5 121.87(17) .
C3 C4 H4A 119.1 .
C5 C4 H4A 119.1 .
C6 C5 C4 121.95(16) .
C6 C5 H5A 119.0 .
C4 C5 H5A 119.0 .
C5 C6 C7 116.28(17) .
C5 C6 H6A 121.9 .
C7 C6 H6A 121.9 .
N2 C7 C2 106.97(14) .
N2 C7 C6 131.47(16) .
C2 C7 C6 121.54(16) .
N1 C8 C9 112.39(14) .
N1 C8 H8A 109.1 .
C9 C8 H8A 109.1 .
N1 C8 H8B 109.1 .
C9 C8 H8B 109.1 .
H8A C8 H8B 107.9 .
C10 C9 C8 114.11(15) .
C10 C9 H9A 108.7 .
C8 C9 H9A 108.7 .
C10 C9 H9B 108.7 .
C8 C9 H9B 108.7 .
H9A C9 H9B 107.6 .
C11 C10 C9 111.70(16) .
C11 C10 H10A 109.3 .
C9 C10 H10A 109.3 .
C11 C10 H10B 109.3 .
C9 C10 H10B 109.3 .
H10A C10 H10B 107.9 .
C10 C11 H11A 109.5 .
C10 C11 H11B 109.5 .
H11A C11 H11B 109.5 .
C10 C11 H11C 109.5 .
H11A C11 H11C 109.5 .
H11B C11 H11C 109.5 .
N2 C12 C13 111.41(14) .
N2 C12 H12A 109.3 .
C13 C12 H12A 109.3 .
N2 C12 H12B 109.3 .
C13 C12 H12B 109.3 .
H12A C12 H12B 108.0 .
C14 C13 C12 112.32(16) .
C14 C13 H13A 109.1 .
C12 C13 H13A 109.1 .
C14 C13 H13B 109.1 .
C12 C13 H13B 109.1 .
H13A C13 H13B 107.9 .
C15 C14 C13 113.90(17) .
C15 C14 H14A 108.8 .
C13 C14 H14A 108.8 .
C15 C14 H14B 108.8 .
C13 C14 H14B 108.8 .
H14A C14 H14B 107.7 .
C14 C15 H15A 109.5 .
C14 C15 H15B 109.5 .
H15A C15 H15B 109.5 .
C14 C15 H15C 109.5 .
H15A C15 H15C 109.5 .
H15B C15 H15C 109.5 .

loop_
_geom_bond_atom_site_label_1
_geom_bond_atom_site_label_2
_geom_bond_distance
_geom_bond_site_symmetry_2
Se C1 1.9008(16) .
Se Se 2.3634(4) 2_655
Zn O1W 2.0333(14) .
Zn Cl1 2.2337(5) .
Zn Cl2 2.2535(5) .
Zn Cl3 2.2540(5) .
O1W H1W1 0.802(17) .
O1W H1W2 0.802(16) .
N1 C1 1.348(2) .
N1 C2 1.396(2) .
N1 C8 1.480(2) .
N2 C1 1.346(2) .
N2 C7 1.391(2) .
N2 C12 1.472(2) .
C2 C3 1.392(2) .
C2 C7 1.397(2) .
C3 C4 1.386(3) .
C3 H3A 0.9500 .
C4 C5 1.406(3) .
C4 H4A 0.9500 .
C5 C6 1.383(3) .
C5 H5A 0.9500 .
C6 C7 1.400(2) .
C6 H6A 0.9500 .
C8 C9 1.528(2) .
C8 H8A 0.9900 .
C8 H8B 0.9900 .
C9 C10 1.524(3) .
C9 H9A 0.9900 .
C9 H9B 0.9900 .
C10 C11 1.518(3) .
C10 H10A 0.9900 .
C10 H10B 0.9900 .
C11 H11A 0.9800 .
C11 H11B 0.9800 .
C11 H11C 0.9800 .
C12 C13 1.526(2) .
C12 H12A 0.9900 .
C12 H12B 0.9900 .
C13 C14 1.525(3) .
C13 H13A 0.9900 .
C13 H13B 0.9900 .
C14 C15 1.517(3) .
C14 H14A 0.9900 .
C14 H14B 0.9900 .
C15 H15A 0.9800 .
C15 H15B 0.9800 .
C15 H15C 0.9800 .

loop_
_geom_hbond_atom_site_label_D
_geom_hbond_atom_site_label_H
_geom_hbond_atom_site_label_A
_geom_hbond_distance_DH
_geom_hbond_distance_HA
_geom_hbond_distance_DA
_geom_hbond_angle_DHA
_geom_hbond_site_symmetry_A
O1W H1W1 Cl3 0.802(17) 2.330(17) 3.1307(14) 176(3) 5_666
O1W H1W2 Cl2 0.802(16) 2.307(18) 3.0952(14) 167(3) 5_656
C8 H8B Se 0.99 2.82 3.3450(17) 113.8 .
C12 H12B Se 0.99 2.94 3.4073(17) 110.0 .
C12 H12B Se 0.99 3.03 3.8289(17) 139.1 2_655

loop_
_geom_torsion_atom_site_label_1
_geom_torsion_atom_site_label_2
_geom_torsion_atom_site_label_3
_geom_torsion_atom_site_label_4
_geom_torsion
C7 N2 C1 N1 0.48(18)
C12 N2 C1 N1 177.46(15)
C7 N2 C1 Se -172.78(12)
C12 N2 C1 Se 4.2(2)
C2 N1 C1 N2 -0.73(18)
C8 N1 C1 N2 -175.00(15)
C2 N1 C1 Se 172.78(11)
C8 N1 C1 Se -1.5(2)
C1 N1 C2 C3 -178.07(18)
C8 N1 C2 C3 -3.4(3)
C1 N1 C2 C7 0.68(18)
C8 N1 C2 C7 175.33(14)
N1 C2 C3 C4 179.08(17)
C7 C2 C3 C4 0.5(2)
C2 C3 C4 C5 -0.6(3)
C3 C4 C5 C6 0.4(3)
C4 C5 C6 C7 0.0(3)
C1 N2 C7 C2 -0.05(18)
C12 N2 C7 C2 -177.19(14)
C1 N2 C7 C6 178.43(17)
C12 N2 C7 C6 1.3(3)
C3 C2 C7 N2 178.51(15)
N1 C2 C7 N2 -0.38(17)
C3 C2 C7 C6 -0.1(3)
N1 C2 C7 C6 -179.04(15)
C5 C6 C7 N2 -178.41(17)
C5 C6 C7 C2 -0.1(2)
C1 N1 C8 C9 -114.78(18)
C2 N1 C8 C9 71.7(2)
N1 C8 C9 C10 74.3(2)
C8 C9 C10 C11 -174.24(17)
C1 N2 C12 C13 -104.87(19)
C7 N2 C12 C13 71.7(2)
N2 C12 C13 C14 -172.31(15)
C12 C13 C14 C15 61.1(2)
